data_3500163
loop_
_publ_author_name
'Junhui Luo'
'Guodong Li'

_publ_section_title
;
 FeN supercell for (111)/<-1-12> shear
;
_journal_name_full 'Personal communication to COD'
_journal_year 2026
_chemical_formula_iupac 'N24 Fe24'
_chemical_formula_moiety 'N24 Fe24'
_chemical_formula_sum 'Fe24 N24'
_chemical_formula_weight 1676.448
_space_group_crystal_system orthorhombic
_space_group_IT_number 1
_space_group_name_Hall 'P 1'
_space_group_name_H-M_alt 'P 1'
_symmetry_space_group_name_Hall 'P 1'
_symmetry_space_group_name_H-M 'P 1'
_cell_angle_alpha 90.0000
_cell_angle_beta 90.0000
_cell_angle_gamma 90.0000
_cell_formula_units_Z 1
_cell_length_a 10.3689
_cell_length_b 5.9865
_cell_length_c 7.3319
_cell_volume 455.116
_diffrn_measurement_device_type EDIT-ENTRY
_exptl_crystal_density_diffrn 6.1166
_exptl_crystal_density_method calculated
_exptl_crystal_description EDIT-ENTRY
_cod_data_source_file shear_111__-1-12_.cif
_cod_data_source_block I
_cod_depositor_comments 'Add _publ_section_title'
_cod_original_cell_volume 455.1209
_cod_original_formula_sum 'N24 Fe24'
_cod_database_code 3500163

loop_
_space_group_symop_operation_xyz
+x,+y,+z

loop_
_atom_site_label
_atom_site_type_symbol
_atom_site_fract_x
_atom_site_fract_y
_atom_site_fract_z
N1 N 0.583333 0.250000 0.083333
N2 N 0.916667 0.250000 0.416667
N3 N 0.083333 0.750000 0.083333
N4 N 0.416667 0.750000 0.416667
N5 N 0.750000 0.750000 0.750000
N6 N 0.250000 0.250000 0.750000
N7 N 0.833333 0.500000 0.083333
N8 N 0.333333 0.000000 0.083333
N9 N 0.666667 0.000000 0.416667
N10 N 1.000000 0.000000 0.750000
N11 N 0.166667 0.500000 0.416667
N12 N 0.500000 0.500000 0.750000
N13 N 0.833333 0.000000 0.083333
N14 N 0.333333 0.500000 0.083333
N15 N 0.666667 0.500000 0.416667
N16 N 1.000000 0.500000 0.750000
N17 N 0.166667 0.000000 0.416667
N18 N 0.500000 0.000000 0.750000
N19 N 0.583333 0.750000 0.083333
N20 N 0.916667 0.750000 0.416667
N21 N 0.083333 0.250000 0.083333
N22 N 0.416667 0.250000 0.416667
N23 N 0.750000 0.250000 0.750000
N24 N 0.250000 0.750000 0.750000
Fe1 Fe 1.000000 0.000000 0.000000
Fe2 Fe 0.500000 0.500000 0.000000
Fe3 Fe 0.833333 0.500000 0.333333
Fe4 Fe 0.333333 0.000000 0.333333
Fe5 Fe 0.666667 0.000000 0.666667
Fe6 Fe 0.166667 0.500000 0.666667
Fe7 Fe 0.750000 0.750000 0.000000
Fe8 Fe 0.250000 0.250000 0.000000
Fe9 Fe 0.583333 0.250000 0.333333
Fe10 Fe 0.916667 0.250000 0.666667
Fe11 Fe 0.083333 0.750000 0.333333
Fe12 Fe 0.416667 0.750000 0.666667
Fe13 Fe 0.750000 0.250000 0.000000
Fe14 Fe 0.250000 0.750000 0.000000
Fe15 Fe 0.583333 0.750000 0.333333
Fe16 Fe 0.916667 0.750000 0.666667
Fe17 Fe 0.083333 0.250000 0.333333
Fe18 Fe 0.416667 0.250000 0.666667
Fe19 Fe 1.000000 0.500000 0.000000
Fe20 Fe 0.500000 0.000000 0.000000
Fe21 Fe 0.833333 0.000000 0.333333
Fe22 Fe 0.333333 0.500000 0.333333
Fe23 Fe 0.666667 0.500000 0.666667
Fe24 Fe 0.166667 0.000000 0.666667
